data_4029176
loop_
_publ_author_name
'Subba Reddy, B. V.'
'Venkateswarlu, A.'
'Borkar, Prashant'
'Yadav, J. S.'
'Sridhar, B.'
'Gr\'ee, Ren\'e'

_publ_section_title
;
 Tuning the Reactivity of Oxygen/Sulfur by Acidity of the Catalyst in
 Prins Cyclization: Oxa- versus Thia-Selectivity.
;
_journal_issue 6
_journal_name_full 'The Journal of organic chemistry'
_journal_page_first 2716
_journal_page_last 2722
_journal_paper_doi 10.1021/jo402832t
_journal_volume 79
_journal_year 2014
_chemical_formula_moiety 'C15 H20 O3 S'
_chemical_formula_sum 'C15 H20 O3 S'
_chemical_formula_weight 280.37
_chemical_name_systematic
; 
(3aS*,4R*,7aS*)-4-(2,5-Dimethoxyphenyl)hexahydro-2H-thieno[3,2-c]pyran
;
_space_group_IT_number 14
_symmetry_cell_setting monoclinic
_symmetry_space_group_name_Hall '-P 2ybc'
_symmetry_space_group_name_H-M 'P 1 21/c 1'
_atom_sites_solution_hydrogens geom
_atom_sites_solution_primary direct
_atom_sites_solution_secondary difmap
_audit_creation_method SHELXL-97
_cell_angle_alpha 90.00
_cell_angle_beta 105.916(2)
_cell_angle_gamma 90.00
_cell_formula_units_Z 4
_cell_length_a 10.4466(11)
_cell_length_b 9.6937(10)
_cell_length_c 14.9923(16)
_cell_measurement_reflns_used 7532
_cell_measurement_temperature 294(2)
_cell_measurement_theta_max 27.94
_cell_measurement_theta_min 2.53
_cell_volume 1460.0(3)
_computing_cell_refinement 'SAINT (Bruker, 2001)'
_computing_data_collection 'SMART (Bruker, 2001)'
_computing_data_reduction SAINT
_computing_molecular_graphics 'SHELXTL/PC (Sheldrick, 1990)'
_computing_publication_material SHELXL97
_computing_structure_refinement 'SHELXL-97 (Sheldrick, 2008)'
_computing_structure_solution 'SHELXS-97 (Sheldrick, 2008)'
_diffrn_ambient_temperature 294(2)
_diffrn_measured_fraction_theta_full 1.000
_diffrn_measured_fraction_theta_max 1.000
_diffrn_measurement_device 'Bruker SMART APEX CCD area-detector'
_diffrn_measurement_device_type 'CCD Area Detector'
_diffrn_measurement_method '\w scan'
_diffrn_radiation_monochromator graphite
_diffrn_radiation_source 'fine-focus sealed tube'
_diffrn_radiation_type MoK\a
_diffrn_radiation_wavelength 0.71073
_diffrn_reflns_av_R_equivalents 0.0176
_diffrn_reflns_av_sigmaI/netI 0.0133
_diffrn_reflns_limit_h_max 12
_diffrn_reflns_limit_h_min -12
_diffrn_reflns_limit_k_max 11
_diffrn_reflns_limit_k_min -11
_diffrn_reflns_limit_l_max 17
_diffrn_reflns_limit_l_min -17
_diffrn_reflns_number 13637
_diffrn_reflns_theta_full 25.00
_diffrn_reflns_theta_max 25.00
_diffrn_reflns_theta_min 2.03
_diffrn_standards_number 0
_exptl_absorpt_coefficient_mu 0.223
_exptl_absorpt_correction_type none
_exptl_crystal_colour colorless
_exptl_crystal_density_diffrn 1.276
_exptl_crystal_density_method 'not measured'
_exptl_crystal_description block
_exptl_crystal_F_000 600
_exptl_crystal_size_max 0.16
_exptl_crystal_size_mid 0.14
_exptl_crystal_size_min 0.07
_refine_diff_density_max 0.490
_refine_diff_density_min -0.206
_refine_diff_density_rms 0.036
_refine_ls_extinction_method none
_refine_ls_goodness_of_fit_ref 1.053
_refine_ls_hydrogen_treatment constr
_refine_ls_matrix_type full
_refine_ls_number_parameters 174
_refine_ls_number_reflns 2570
_refine_ls_number_restraints 0
_refine_ls_restrained_S_all 1.053
_refine_ls_R_factor_all 0.0451
_refine_ls_R_factor_gt 0.0415
_refine_ls_shift/su_max 0.000
_refine_ls_shift/su_mean 0.000
_refine_ls_structure_factor_coef Fsqd
_refine_ls_weighting_details 'calc w=1/[\s^2^(Fo^2^)+(0.0547P)^2^+0.5313P] where P=(Fo^2^+2Fc^2^)/3'
_refine_ls_weighting_scheme calc
_refine_ls_wR_factor_gt 0.1110
_refine_ls_wR_factor_ref 0.1145
_reflns_number_gt 2321
_reflns_number_total 2570
_reflns_threshold_expression I>2\s(I)
_cod_data_source_file jo402832t_si_001.cif
_cod_data_source_block ao61m
_cod_original_sg_symbol_H-M 'P 21/c'
_cod_database_code 4029176

loop_
_symmetry_equiv_pos_as_xyz
'x, y, z'
'-x, y+1/2, -z+1/2'
'-x, -y, -z'
'x, -y-1/2, z-1/2'

loop_
_atom_site_label
_atom_site_type_symbol
_atom_site_fract_x
_atom_site_fract_y
_atom_site_fract_z
_atom_site_U_iso_or_equiv
_atom_site_adp_type
_atom_site_occupancy
_atom_site_symmetry_multiplicity
_atom_site_calc_flag
_atom_site_refinement_flags
C1 C -0.03091(16) 0.64197(18) 0.28871(11) 0.0443(4) Uani 1 1 d .
H1 H -0.0425 0.7285 0.2536 0.053 Uiso 1 1 calc R
C2 C -0.1670(2) 0.7265(2) 0.38091(15) 0.0634(5) Uani 1 1 d .
H2A H -0.1785 0.8136 0.3477 0.076 Uiso 1 1 calc R
H2B H -0.1674 0.7453 0.4444 0.076 Uiso 1 1 calc R
C3 C -0.28207(19) 0.6323(2) 0.33655(15) 0.0635(5) Uani 1 1 d .
H3A H -0.2763 0.5480 0.3723 0.076 Uiso 1 1 calc R
H3B H -0.3659 0.6773 0.3342 0.076 Uiso 1 1 calc R
C4 C -0.27437(17) 0.6000(2) 0.23990(13) 0.0516(4) Uani 1 1 d .
H4 H -0.2869 0.6861 0.2043 0.062 Uiso 1 1 calc R
C5 C -0.28204(19) 0.4232(2) 0.10527(15) 0.0652(5) Uani 1 1 d .
H5A H -0.2649 0.3248 0.1110 0.078 Uiso 1 1 calc R
H5B H -0.3230 0.4442 0.0405 0.078 Uiso 1 1 calc R
C6 C -0.15109(18) 0.5036(2) 0.14037(13) 0.0560(5) Uani 1 1 d .
H6A H -0.0762 0.4472 0.1362 0.067 Uiso 1 1 calc R
H6B H -0.1528 0.5864 0.1037 0.067 Uiso 1 1 calc R
C7 C -0.13932(16) 0.54071(17) 0.24095(11) 0.0442(4) Uani 1 1 d .
H7 H -0.1263 0.4553 0.2773 0.053 Uiso 1 1 calc R
C8 C 0.10723(15) 0.58608(17) 0.29852(11) 0.0437(4) Uani 1 1 d .
C9 C 0.17526(17) 0.61686(18) 0.23267(12) 0.0481(4) Uani 1 1 d .
C10 C 0.30115(18) 0.5637(2) 0.24316(14) 0.0572(5) Uani 1 1 d .
H10 H 0.3469 0.5848 0.1997 0.069 Uiso 1 1 calc R
C11 C 0.36009(18) 0.4795(2) 0.31761(14) 0.0590(5) Uani 1 1 d .
H11 H 0.4451 0.4445 0.3241 0.071 Uiso 1 1 calc R
C12 C 0.29317(17) 0.4476(2) 0.38171(13) 0.0537(4) Uani 1 1 d .
C13 C 0.16703(17) 0.50134(19) 0.37205(12) 0.0492(4) Uani 1 1 d .
H13 H 0.1220 0.4799 0.4159 0.059 Uiso 1 1 calc R
C14 C 0.1699(3) 0.7256(3) 0.08935(17) 0.0913(8) Uani 1 1 d .
H14A H 0.2549 0.7687 0.1147 0.137 Uiso 1 1 calc R
H14B H 0.1142 0.7856 0.0440 0.137 Uiso 1 1 calc R
H14C H 0.1819 0.6400 0.0605 0.137 Uiso 1 1 calc R
C15 C 0.4705(2) 0.3080(3) 0.47304(17) 0.0846(8) Uani 1 1 d .
H15A H 0.4720 0.2463 0.4232 0.127 Uiso 1 1 calc R
H15B H 0.4937 0.2583 0.5306 0.127 Uiso 1 1 calc R
H15C H 0.5334 0.3810 0.4756 0.127 Uiso 1 1 calc R
O1 O -0.04154(12) 0.66800(14) 0.38054(8) 0.0546(3) Uani 1 1 d .
O2 O 0.10927(13) 0.70027(15) 0.16101(9) 0.0612(4) Uani 1 1 d .
O3 O 0.34087(14) 0.36461(18) 0.45777(10) 0.0770(5) Uani 1 1 d .
S1 S -0.39279(5) 0.47369(6) 0.17522(4) 0.0691(2) Uani 1 1 d .

loop_
_atom_site_aniso_label
_atom_site_aniso_U_11
_atom_site_aniso_U_22
_atom_site_aniso_U_33
_atom_site_aniso_U_23
_atom_site_aniso_U_13
_atom_site_aniso_U_12
C1 0.0419(9) 0.0492(9) 0.0424(8) 0.0012(7) 0.0127(7) 0.0033(7)
C2 0.0592(11) 0.0713(13) 0.0626(11) -0.0128(10) 0.0218(9) 0.0142(10)
C3 0.0498(11) 0.0769(13) 0.0703(12) -0.0089(10) 0.0276(9) 0.0080(9)
C4 0.0405(9) 0.0581(10) 0.0568(10) -0.0008(8) 0.0145(8) 0.0035(8)
C5 0.0492(11) 0.0791(14) 0.0655(12) -0.0163(10) 0.0128(9) -0.0040(10)
C6 0.0443(10) 0.0735(12) 0.0508(10) -0.0084(9) 0.0141(8) -0.0024(9)
C7 0.0392(8) 0.0491(9) 0.0456(9) 0.0022(7) 0.0140(7) 0.0033(7)
C8 0.0373(8) 0.0472(9) 0.0456(9) -0.0056(7) 0.0098(7) -0.0025(7)
C9 0.0456(9) 0.0520(10) 0.0470(9) -0.0048(8) 0.0134(7) -0.0052(8)
C10 0.0450(10) 0.0684(12) 0.0635(11) -0.0073(9) 0.0239(9) -0.0077(9)
C11 0.0356(9) 0.0712(12) 0.0685(12) -0.0124(10) 0.0113(8) 0.0008(8)
C12 0.0416(9) 0.0621(11) 0.0516(10) -0.0049(8) 0.0032(8) 0.0044(8)
C13 0.0425(9) 0.0587(10) 0.0460(9) -0.0011(8) 0.0115(7) 0.0010(8)
C14 0.0997(19) 0.120(2) 0.0649(14) 0.0210(14) 0.0411(13) 0.0072(16)
C15 0.0603(13) 0.0964(17) 0.0809(15) -0.0082(13) -0.0081(11) 0.0313(12)
O1 0.0499(7) 0.0668(8) 0.0475(7) -0.0085(6) 0.0141(5) 0.0087(6)
O2 0.0623(8) 0.0712(9) 0.0545(7) 0.0112(6) 0.0233(6) 0.0016(7)
O3 0.0579(8) 0.0997(12) 0.0670(9) 0.0170(8) 0.0066(7) 0.0283(8)
S1 0.0411(3) 0.0851(4) 0.0824(4) -0.0179(3) 0.0189(2) -0.0071(2)

loop_
_atom_type_symbol
_atom_type_description
_atom_type_scat_dispersion_real
_atom_type_scat_dispersion_imag
_atom_type_scat_source
C C 0.0033 0.0016 'International Tables Vol C Tables 4.2.6.8 and 6.1.1.4'
H H 0.0000 0.0000 'International Tables Vol C Tables 4.2.6.8 and 6.1.1.4'
O O 0.0106 0.0060 'International Tables Vol C Tables 4.2.6.8 and 6.1.1.4'
S S 0.1246 0.1234 'International Tables Vol C Tables 4.2.6.8 and 6.1.1.4'

loop_
_geom_angle_atom_site_label_1
_geom_angle_atom_site_label_2
_geom_angle_atom_site_label_3
_geom_angle
O1 C1 C8 107.05(13)
O1 C1 C7 108.78(13)
C8 C1 C7 112.49(13)
O1 C1 H1 109.5
C8 C1 H1 109.5
C7 C1 H1 109.5
O1 C2 C3 112.20(16)
O1 C2 H2A 109.2
C3 C2 H2A 109.2
O1 C2 H2B 109.2
C3 C2 H2B 109.2
H2A C2 H2B 107.9
C4 C3 C2 107.65(16)
C4 C3 H3A 110.2
C2 C3 H3A 110.2
C4 C3 H3B 110.2
C2 C3 H3B 110.2
H3A C3 H3B 108.5
C3 C4 C7 111.30(15)
C3 C4 S1 116.41(14)
C7 C4 S1 104.17(12)
C3 C4 H4 108.2
C7 C4 H4 108.2
S1 C4 H4 108.2
C6 C5 S1 108.14(13)
C6 C5 H5A 110.1
S1 C5 H5A 110.1
C6 C5 H5B 110.1
S1 C5 H5B 110.1
H5A C5 H5B 108.4
C7 C6 C5 106.36(15)
C7 C6 H6A 110.5
C5 C6 H6A 110.5
C7 C6 H6B 110.5
C5 C6 H6B 110.5
H6A C6 H6B 108.6
C4 C7 C1 109.28(14)
C4 C7 C6 104.87(14)
C1 C7 C6 117.79(14)
C4 C7 H7 108.2
C1 C7 H7 108.2
C6 C7 H7 108.2
C13 C8 C9 119.02(15)
C13 C8 C1 120.17(15)
C9 C8 C1 120.80(15)
O2 C9 C10 124.63(16)
O2 C9 C8 115.84(15)
C10 C9 C8 119.53(17)
C9 C10 C11 120.75(17)
C9 C10 H10 119.6
C11 C10 H10 119.6
C12 C11 C10 119.93(17)
C12 C11 H11 120.0
C10 C11 H11 120.0
C11 C12 O3 125.17(17)
C11 C12 C13 119.69(18)
O3 C12 C13 115.14(17)
C8 C13 C12 121.07(17)
C8 C13 H13 119.5
C12 C13 H13 119.5
O2 C14 H14A 109.5
O2 C14 H14B 109.5
H14A C14 H14B 109.5
O2 C14 H14C 109.5
H14A C14 H14C 109.5
H14B C14 H14C 109.5
O3 C15 H15A 109.5
O3 C15 H15B 109.5
H15A C15 H15B 109.5
O3 C15 H15C 109.5
H15A C15 H15C 109.5
H15B C15 H15C 109.5
C2 O1 C1 112.71(13)
C9 O2 C14 117.77(17)
C12 O3 C15 118.25(18)
C4 S1 C5 92.36(9)

loop_
_geom_bond_atom_site_label_1
_geom_bond_atom_site_label_2
_geom_bond_distance
C1 O1 1.4337(19)
C1 C8 1.510(2)
C1 C7 1.521(2)
C1 H1 0.9800
C2 O1 1.430(2)
C2 C3 1.511(3)
C2 H2A 0.9700
C2 H2B 0.9700
C3 C4 1.506(3)
C3 H3A 0.9700
C3 H3B 0.9700
C4 C7 1.519(2)
C4 S1 1.8197(19)
C4 H4 0.9800
C5 C6 1.537(3)
C5 S1 1.829(2)
C5 H5A 0.9700
C5 H5B 0.9700
C6 C7 1.522(2)
C6 H6A 0.9700
C6 H6B 0.9700
C7 H7 0.9800
C8 C13 1.379(2)
C8 C9 1.398(2)
C9 O2 1.370(2)
C9 C10 1.381(3)
C10 C11 1.384(3)
C10 H10 0.9300
C11 C12 1.370(3)
C11 H11 0.9300
C12 O3 1.373(2)
C12 C13 1.387(2)
C13 H13 0.9300
C14 O2 1.410(3)
C14 H14A 0.9600
C14 H14B 0.9600
C14 H14C 0.9600
C15 O3 1.421(2)
C15 H15A 0.9600
C15 H15B 0.9600
C15 H15C 0.9600

loop_
_geom_torsion_atom_site_label_1
_geom_torsion_atom_site_label_2
_geom_torsion_atom_site_label_3
_geom_torsion_atom_site_label_4
_geom_torsion
O1 C2 C3 C4 -56.1(2)
C2 C3 C4 C7 54.9(2)
C2 C3 C4 S1 174.05(14)
S1 C5 C6 C7 24.9(2)
C3 C4 C7 C1 -57.1(2)
S1 C4 C7 C1 176.69(11)
C3 C4 C7 C6 175.75(16)
S1 C4 C7 C6 49.54(16)
O1 C1 C7 C4 57.57(17)
C8 C1 C7 C4 175.99(14)
O1 C1 C7 C6 177.03(14)
C8 C1 C7 C6 -64.6(2)
C5 C6 C7 C4 -48.0(2)
C5 C6 C7 C1 -169.73(16)
O1 C1 C8 C13 35.5(2)
C7 C1 C8 C13 -83.91(19)
O1 C1 C8 C9 -145.76(15)
C7 C1 C8 C9 94.81(18)
C13 C8 C9 O2 179.27(15)
C1 C8 C9 O2 0.5(2)
C13 C8 C9 C10 -0.9(3)
C1 C8 C9 C10 -179.65(16)
O2 C9 C10 C11 -179.64(17)
C8 C9 C10 C11 0.6(3)
C9 C10 C11 C12 0.2(3)
C10 C11 C12 O3 179.48(18)
C10 C11 C12 C13 -0.7(3)
C9 C8 C13 C12 0.5(3)
C1 C8 C13 C12 179.23(16)
C11 C12 C13 C8 0.3(3)
O3 C12 C13 C8 -179.83(16)
C3 C2 O1 C1 61.1(2)
C8 C1 O1 C2 177.80(15)
C7 C1 O1 C2 -60.40(19)
C10 C9 O2 C14 4.8(3)
C8 C9 O2 C14 -175.37(19)
C11 C12 O3 C15 1.0(3)
C13 C12 O3 C15 -178.87(18)
C3 C4 S1 C5 -153.14(16)
C7 C4 S1 C5 -30.20(14)
C6 C5 S1 C4 3.21(16)
